data_4033276
loop_
_publ_author_name
'Laura G Sarbu'
'Lucian G Bahrin'
'Peter G Jones'
'Lucian M Birsa'
'Henning Hopf'

_publ_section_title
;
 [2.2]Paracyclophane derivatives containing tetrathiafulvalene moieties
;
_journal_name_full 'Beilstein Journal of Organic Chemistry'
_journal_page_first 1917
_journal_page_last 1921
_journal_paper_doi 10.3762/bjoc.11.207
_journal_volume 11
_journal_year 2015
_chemical_formula_sum 'C19 H16 S3'
_chemical_formula_weight 340.50
_space_group_IT_number 4
_symmetry_cell_setting monoclinic
_symmetry_Int_Tables_number 4
_symmetry_space_group_name_Hall 'P 2yb'
_symmetry_space_group_name_H-M 'P 1 21 1'
_cell_angle_alpha 90.
_cell_angle_beta 93.560(3)
_cell_angle_gamma 90.
_cell_formula_units_Z 4
_cell_length_a 7.4723(3)
_cell_length_b 23.1083(8)
_cell_length_c 9.2378(4)
_cell_volume 1592.03(11)
_diffrn_ambient_temperature 100
_diffrn_radiation_probe x-ray
_diffrn_radiation_type CuK\a
_diffrn_radiation_wavelength 1.54184
_exptl_absorpt_coefficient_mu 4.178
_exptl_crystal_density_diffrn 1.421
_exptl_crystal_F_000 712
_refine_ls_goodness_of_fit_ref 1.071
_refine_ls_number_parameters 398
_refine_ls_number_reflns 6557
_refine_ls_R_factor_all 0.0457
_refine_ls_R_factor_gt 0.0450
_refine_ls_wR_factor_gt 0.1203
_refine_ls_wR_factor_ref 0.1208
_cod_data_source_file Beil-J-Org-Chem-11-1917-2.cif
_cod_data_source_block dekel
_cod_original_cell_volume 1592.04(11)
_cod_original_sg_symbol_H-M 'P 21'
_cod_database_code 4033276

loop_
_space_group_symop_id
_space_group_symop_operation_xyz
1 x,y,z
2 -x,1/2+y,-z

loop_
_atom_site_label
_atom_site_type_symbol
_atom_site_thermal_displace_type
_atom_site_fract_x
_atom_site_fract_y
_atom_site_fract_z
_atom_site_occupancy
_atom_site_U_iso_or_equiv
_atom_site_calc_flag
_atom_site_refinement_flags
_atom_site_disorder_assembly
_atom_site_disorder_group
S1' S Uiso 1.03431(13) 0.43101(4) 0.80649(9) 1.000 0.0377(2) . . . .
S2' S Uiso 0.68376(16) 0.38790(5) 0.90329(12) 1.000 0.0490(3) . . . .
S3' S Uiso 0.90734(11) 0.47397(4) 0.10733(1) 1.000 0.0303(2) . . . .
S1 S Uiso 0.76677(12) 0.47957(4) 0.46452(10) 1.000 0.0358(2) . . . .
S2 S Uiso 0.67098(13) 0.54721(4) 0.72421(10) 1.000 0.0395(2) . . . .
S3 S Uiso 0.42897(10) 0.45810(3) 0.58566(8) 1.000 0.0287(2) . . . .
C1' C Uiso 1.1040(5) 0.64434(17) 0.9103(4) 1.000 0.0344(7) . . . .
C2' C Uiso 1.2889(5) 0.61144(16) 0.9297(4) 1.000 0.0349(7) . . . .
C3' C Uiso 1.3214(4) 0.58420(15) 1.0779(4) 1.000 0.0284(7) . . . .
C4' C Uiso 1.2181(4) 0.53847(14) 1.1304(3) 1.000 0.0259(6) . . . .
C5' C Uiso 1.1944(4) 0.53484(14) 1.2789(3) 1.000 0.0248(6) . . . .
C6' C Uiso 1.2735(4) 0.57464(14) 1.3769(3) 1.000 0.0256(6) . . . .
C7' C Uiso 1.4066(4) 0.60952(16) 1.3280(4) 1.000 0.0326(7) . . . .
C8' C Uiso 1.4296(4) 0.61417(16) 1.1807(4) 1.000 0.0332(7) . . . .
C9' C Uiso 1.1908(5) 0.58696(15) 1.5201(4) 1.000 0.0308(7) . . . .
C10' C Uiso 1.0613(5) 0.64140(18) 1.5115(4) 1.000 0.0383(8) . . . .
C11' C Uiso 1.0114(4) 0.66014(15) 1.3577(4) 1.000 0.0313(7) . . . .
C12' C Uiso 1.1084(5) 0.70306(15) 1.2914(4) 1.000 0.0329(7) . . . .
C13' C Uiso 1.1213(5) 0.70449(15) 1.1421(4) 1.000 0.0339(7) . . . .
C14' C Uiso 1.0354(4) 0.66249(15) 1.0547(4) 1.000 0.0296(7) . . . .
C15' C Uiso 0.9043(4) 0.62844(14) 1.1185(4) 1.000 0.0294(7) . . . .
C16' C Uiso 0.8926(4) 0.62722(14) 1.2671(4) 1.000 0.0303(7) . . . .
C17' C Uiso 1.1188(4) 0.49873(14) 1.0300(3) 1.000 0.0270(6) . . . .
C18' C Uiso 1.1758(5) 0.47756(17) 0.9052(3) 1.000 0.0333(7) . . . .
C19' C Uiso 0.8643(5) 0.42825(16) 0.9273(4) 1.000 0.0355(7) . . . .
C1 C Uiso 0.4633(5) 0.27909(18) 0.6002(4) 1.000 0.0362(8) . . . .
C2 C Uiso 0.2948(5) 0.32006(16) 0.6006(4) 1.000 0.0338(7) . . . .
C3 C Uiso 0.2311(4) 0.34068(14) 0.4496(3) 1.000 0.0267(6) . . . .
C4 C Uiso 0.3301(4) 0.37899(14) 0.3656(4) 1.000 0.0258(6) . . . .
C5 C Uiso 0.3127(4) 0.37609(14) 0.2143(4) 1.000 0.0277(6) . . . .
C6 C Uiso 0.2024(4) 0.33502(14) 0.1424(4) 1.000 0.0286(7) . . . .
C7 C Uiso 0.0776(4) 0.30695(15) 0.2253(4) 1.000 0.0329(7) . . . .
C8 C Uiso 0.0929(4) 0.30971(15) 0.3748(4) 1.000 0.0343(7) . . . .
C9 C Uiso 0.2421(5) 0.31409(15) -0.0060(4) 1.000 0.0331(7) . . . .
C10 C Uiso 0.3755(5) 0.26049(15) -0.0025(4) 1.000 0.0324(7) . . . .
C11 C Uiso 0.4497(4) 0.24565(14) 0.1489(4) 1.000 0.0289(7) . . . .
C12 C Uiso 0.3556(5) 0.20868(15) 0.2362(4) 1.000 0.0310(7) . . . .
C13 C Uiso 0.3777(5) 0.21334(15) 0.3870(4) 1.000 0.0320(7) . . . .
C14 C Uiso 0.4932(5) 0.25447(15) 0.4519(4) 1.000 0.0299(7) . . . .
C15 C Uiso 0.6131(4) 0.28135(14) 0.3645(4) 1.000 0.0293(7) . . . .
C16 C Uiso 0.5916(4) 0.27692(15) 0.2138(4) 1.000 0.0284(6) . . . .
C17 C Uiso 0.4698(4) 0.41784(13) 0.4311(3) 1.000 0.0258(6) . . . .
C18 C Uiso 0.6288(5) 0.42915(16) 0.3777(4) 1.000 0.0318(7) . . . .
C19 C Uiso 0.6253(5) 0.49785(15) 0.6012(4) 1.000 0.0312(7) . . . .

loop_
_geom_angle_atom_site_label_1
_geom_angle_atom_site_label_2
_geom_angle_atom_site_label_3
_geom_angle
_geom_angle_site_symmetry_1
_geom_angle_site_symmetry_2
_geom_angle_site_symmetry_3
_geom_angle_publ_flag
C18' S1' C19' 97.54(17) . . . yes
C17' S3' C19' 86.52(14) 1_554 . 1_554 yes
C18 S1 C19 97.39(18) . . . yes
C17 S3 C19 99.23(16) . . . yes
C2' C1' C14' 112.0(3) . . . no
C1' C2' C3' 113.2(3) . . . no
C4' C3' C8' 116.4(3) . . . no
C2' C3' C8' 117.6(3) . . . no
C2' C3' C4' 124.2(3) . . . no
C3' C4' C17' 121.0(3) . . . no
C5' C4' C17' 119.4(3) . . . no
C3' C4' C5' 119.2(3) . . . no
C4' C5' C6' 121.5(3) . . . no
C5' C6' C9' 120.6(3) . . . no
C5' C6' C7' 117.3(3) . . . no
C7' C6' C9' 121.1(3) . . . no
C6' C7' C8' 120.2(3) . . . no
C3' C8' C7' 121.9(3) . . . no
C6' C9' C10' 112.6(3) . . . no
C9' C10' C11' 112.9(3) . . . no
C10' C11' C16' 121.0(3) . . . no
C10' C11' C12' 120.9(3) . . . no
C12' C11' C16' 116.8(3) . . . no
C11' C12' C13' 121.6(3) . . . no
C12' C13' C14' 120.1(3) . . . no
C1' C14' C15' 119.6(3) . . . no
C1' C14' C13' 122.2(3) . . . no
C13' C14' C15' 116.9(3) . . . no
C14' C15' C16' 120.9(3) . . . no
C11' C16' C15' 120.3(3) . . . no
S3' C17' C18' 122.5(3) 1_556 . . yes
C4' C17' C18' 126.3(3) . . . no
S3' C17' C4' 110.9(2) 1_556 . . yes
S1' C18' C17' 117.6(3) . . . yes
S2' C19' S3' 120.4(2) . . 1_556 yes
S1' C19' S2' 124.0(2) . . . yes
S1' C19' S3' 115.6(2) . . 1_556 yes
C2 C1 C14 113.0(3) . . . no
C1 C2 C3 113.0(3) . . . no
C2 C3 C4 123.6(3) . . . no
C2 C3 C8 118.1(3) . . . no
C4 C3 C8 116.3(3) . . . no
C3 C4 C5 119.9(3) . . . no
C3 C4 C17 122.4(3) . . . no
C5 C4 C17 117.3(3) . . . no
C4 C5 C6 121.6(3) . . . no
C5 C6 C7 116.6(3) . . . no
C5 C6 C9 120.6(3) . . . no
C7 C6 C9 121.7(3) . . . no
C6 C7 C8 120.6(3) . . . no
C3 C8 C7 122.0(3) . . . no
C6 C9 C10 113.1(3) . . . no
C9 C10 C11 112.9(3) . . . no
C10 C11 C12 120.3(3) . . . no
C10 C11 C16 120.5(3) . . . no
C12 C11 C16 117.9(3) . . . no
C11 C12 C13 119.8(3) . . . no
C12 C13 C14 120.9(3) . . . no
C1 C14 C13 121.6(3) . . . no
C1 C14 C15 119.7(3) . . . no
C13 C14 C15 117.3(3) . . . no
C14 C15 C16 120.6(3) . . . no
C11 C16 C15 120.4(3) . . . no
S3 C17 C4 120.2(2) . . . yes
S3 C17 C18 113.6(2) . . . yes
C4 C17 C18 126.0(3) . . . no
S1 C18 C17 118.7(3) . . . yes
S1 C19 S2 124.2(2) . . . yes
S1 C19 S3 111.1(2) . . . yes
S2 C19 S3 124.7(2) . . . yes

loop_
_geom_bond_atom_site_label_1
_geom_bond_atom_site_label_2
_geom_bond_distance
_geom_bond_site_symmetry_1
_geom_bond_site_symmetry_2
_geom_bond_publ_flag
S1' C18' 1.728(4) . . yes
S1' C19' 1.743(4) . . yes
S2' C19' 1.644(4) . . yes
S3' C17' 1.864(3) . 1_554 yes
S3' C19' 1.980(4) . 1_554 yes
S1 C19 1.748(4) . . yes
S1 C18 1.721(4) . . yes
S2 C19 1.631(4) . . yes
S3 C17 1.747(3) . . yes
S3 C19 1.729(4) . . yes
C1' C2' 1.577(5) . . no
C1' C14' 1.518(5) . . no
C2' C3' 1.513(5) . . no
C3' C8' 1.393(5) . . no
C3' C4' 1.412(5) . . no
C4' C5' 1.397(4) . . no
C4' C17' 1.473(4) . . no
C5' C6' 1.396(4) . . no
C6' C9' 1.521(5) . . no
C6' C7' 1.378(5) . . no
C7' C8' 1.386(5) . . no
C9' C10' 1.586(5) . . no
C10' C11' 1.510(5) . . no
C11' C16' 1.405(5) . . no
C11' C12' 1.393(5) . . no
C12' C13' 1.389(5) . . no
C13' C14' 1.393(5) . . no
C14' C15' 1.413(5) . . no
C15' C16' 1.381(5) . . no
C17' C18' 1.346(4) . . no
C1 C2 1.576(5) . . no
C1 C14 1.513(5) . . no
C2 C3 1.522(5) . . no
C3 C4 1.416(4) . . no
C3 C8 1.403(4) . . no
C4 C5 1.397(5) . . no
C4 C17 1.478(4) . . no
C5 C6 1.398(5) . . no
C6 C7 1.402(5) . . no
C6 C9 1.501(5) . . no
C7 C8 1.380(5) . . no
C9 C10 1.589(5) . . no
C10 C11 1.512(5) . . no
C11 C12 1.395(5) . . no
C11 C16 1.388(5) . . no
C12 C13 1.397(5) . . no
C13 C14 1.394(5) . . no
C14 C15 1.389(5) . . no
C15 C16 1.395(5) . . no
C17 C18 1.340(5) . . no

loop_
_geom_torsion_atom_site_label_1
_geom_torsion_atom_site_label_2
_geom_torsion_atom_site_label_3
_geom_torsion_atom_site_label_4
_geom_torsion
_geom_torsion_site_symmetry_1
_geom_torsion_site_symmetry_2
_geom_torsion_site_symmetry_3
_geom_torsion_site_symmetry_4
_geom_torsion_publ_flag
C19' S1' C18' C17' -2.9(3) . . . . no
C18' S1' C19' S2' -177.3(3) . . . . no
C18' S1' C19' S3' -1.0(2) . . . 1_556 no
C18 S1 C19 S3 0.9(2) . . . . no
C19 S1 C18 C17 -0.6(3) . . . . no
C18 S1 C19 S2 -177.6(3) . . . . no
C17 S3 C19 S2 177.6(2) . . . . no
C19 S3 C17 C4 -175.4(3) . . . . no
C19 S3 C17 C18 0.5(3) . . . . no
C17 S3 C19 S1 -0.8(2) . . . . no
C14' C1' C2' C3' 23.1(4) . . . . no
C2' C1' C14' C13' 67.6(4) . . . . no
C2' C1' C14' C15' -98.9(4) . . . . no
C1' C2' C3' C4' 65.5(4) . . . . no
C1' C2' C3' C8' -98.7(4) . . . . no
C2' C3' C4' C5' -148.7(3) . . . . no
C2' C3' C4' C17' 24.3(5) . . . . no
C8' C3' C4' C5' 15.7(4) . . . . no
C2' C3' C8' C7' 150.2(3) . . . . no
C4' C3' C8' C7' -15.2(5) . . . . no
C8' C3' C4' C17' -171.3(3) . . . . no
C5' C4' C17' C18' -148.0(3) . . . . no
C5' C4' C17' S3' 25.9(4) . . . 1_556 no
C3' C4' C5' C6' -1.4(5) . . . . no
C17' C4' C5' C6' -174.5(3) . . . . no
C3' C4' C17' C18' 39.1(5) . . . . no
C3' C4' C17' S3' -147.1(3) . . . 1_556 no
C4' C5' C6' C7' -14.1(5) . . . . no
C4' C5' C6' C9' 154.1(3) . . . . no
C5' C6' C7' C8' 14.8(5) . . . . no
C9' C6' C7' C8' -153.3(3) . . . . no
C5' C6' C9' C10' -94.5(4) . . . . no
C7' C6' C9' C10' 73.2(4) . . . . no
C6' C7' C8' C3' -0.2(5) . . . . no
C6' C9' C10' C11' 14.3(4) . . . . no
C9' C10' C11' C16' 72.4(4) . . . . no
C9' C10' C11' C12' -94.0(4) . . . . no
C12' C11' C16' C15' 14.8(5) . . . . no
C10' C11' C12' C13' 151.8(4) . . . . no
C16' C11' C12' C13' -15.1(5) . . . . no
C10' C11' C16' C15' -152.1(3) . . . . no
C11' C12' C13' C14' 0.3(5) . . . . no
C12' C13' C14' C1' -152.1(4) . . . . no
C12' C13' C14' C15' 14.7(5) . . . . no
C1' C14' C15' C16' 152.2(3) . . . . no
C13' C14' C15' C16' -15.0(5) . . . . no
C14' C15' C16' C11' 0.2(5) . . . . no
C4' C17' C18' S1' 179.6(3) . . . . no
S3' C17' C18' S1' 6.4(4) 1_556 . . . no
C14 C1 C2 C3 -17.2(4) . . . . no
C2 C1 C14 C13 -70.1(5) . . . . no
C2 C1 C14 C15 96.0(4) . . . . no
C1 C2 C3 C4 -68.1(4) . . . . no
C1 C2 C3 C8 95.1(4) . . . . no
C2 C3 C4 C5 150.8(3) . . . . no
C2 C3 C4 C17 -21.5(5) . . . . no
C8 C3 C4 C5 -12.7(4) . . . . no
C8 C3 C4 C17 175.0(3) . . . . no
C2 C3 C8 C7 -151.1(3) . . . . no
C4 C3 C8 C7 13.3(5) . . . . no
C3 C4 C5 C6 -1.6(5) . . . . no
C17 C4 C5 C6 171.1(3) . . . . no
C3 C4 C17 S3 -45.9(4) . . . . no
C3 C4 C17 C18 138.8(4) . . . . no
C5 C4 C17 S3 141.7(3) . . . . no
C5 C4 C17 C18 -33.7(5) . . . . no
C4 C5 C6 C7 15.4(5) . . . . no
C4 C5 C6 C9 -152.7(3) . . . . no
C5 C6 C7 C8 -14.9(5) . . . . no
C9 C6 C7 C8 153.1(3) . . . . no
C5 C6 C9 C10 87.8(4) . . . . no
C7 C6 C9 C10 -79.7(4) . . . . no
C6 C7 C8 C3 0.6(5) . . . . no
C6 C9 C10 C11 -6.0(4) . . . . no
C9 C10 C11 C12 86.7(4) . . . . no
C9 C10 C11 C16 -80.3(4) . . . . no
C10 C11 C12 C13 -153.2(3) . . . . no
C16 C11 C12 C13 14.2(5) . . . . no
C10 C11 C16 C15 153.1(3) . . . . no
C12 C11 C16 C15 -14.3(5) . . . . no
C11 C12 C13 C14 -0.2(5) . . . . no
C12 C13 C14 C1 152.5(4) . . . . no
C12 C13 C14 C15 -13.9(5) . . . . no
C1 C14 C15 C16 -152.8(3) . . . . no
C13 C14 C15 C16 13.9(5) . . . . no
C14 C15 C16 C11 0.1(5) . . . . no
S3 C17 C18 S1 0.1(4) . . . . no
C4 C17 C18 S1 175.7(3) . . . . no
